data_7052620
loop_
_publ_author_name
'Gong, Yunnan'
'Liu, Chongbo'
'Wen, Huiliang'
'Yan, Liushui'
'Xiong, Zhiqiang'
'Ding, Liang'

_publ_section_title
;
 Structural diversity and properties of M(ii) phenyl substituted
 pyrazole carboxylate complexes with 0D-, 1D-, 2D- and 3D frameworks
;
_journal_issue 4
_journal_name_full 'New Journal of Chemistry'
_journal_page_first 865
_journal_paper_doi 10.1039/c0nj00904k
_journal_volume 35
_journal_year 2011
_chemical_formula_sum 'C20 H18 Cu N4 O6'
_chemical_formula_weight 473.92
_chemical_name_systematic
;
?
;
_space_group_IT_number 14
_symmetry_cell_setting monoclinic
_symmetry_space_group_name_Hall '-P 2ybc'
_symmetry_space_group_name_H-M 'P 1 21/c 1'
_atom_sites_solution_hydrogens geom
_atom_sites_solution_primary direct
_atom_sites_solution_secondary difmap
_audit_creation_method SHELXL-97
_cell_angle_alpha 90.00
_cell_angle_beta 100.4420(10)
_cell_angle_gamma 90.00
_cell_formula_units_Z 2
_cell_length_a 7.4920(8)
_cell_length_b 10.6557(12)
_cell_length_c 12.1671(14)
_cell_measurement_reflns_used 5170
_cell_measurement_temperature 291(2)
_cell_measurement_theta_max 28.20
_cell_measurement_theta_min 2.56
_cell_volume 955.24(18)
_computing_cell_refinement 'Bruker SMART'
_computing_data_collection 'Bruker SMART'
_computing_data_reduction 'Bruker SAINT'
_computing_molecular_graphics 'Bruker SHELXTL'
_computing_publication_material 'Bruker SHELXTL'
_computing_structure_refinement 'SHELXL-97 (Sheldrick, 1997)'
_computing_structure_solution 'SHELXS-97 (Sheldrick, 1990)'
_diffrn_ambient_temperature 291(2)
_diffrn_measured_fraction_theta_full 0.985
_diffrn_measured_fraction_theta_max 0.985
_diffrn_measurement_device_type 'CCD area detector'
_diffrn_measurement_method 'phi and omega scans'
_diffrn_radiation_monochromator graphite
_diffrn_radiation_source 'fine-focus sealed tube'
_diffrn_radiation_type MoK\a
_diffrn_radiation_wavelength 0.71073
_diffrn_reflns_av_R_equivalents 0.0134
_diffrn_reflns_av_sigmaI/netI 0.0118
_diffrn_reflns_limit_h_max 9
_diffrn_reflns_limit_h_min -8
_diffrn_reflns_limit_k_max 12
_diffrn_reflns_limit_k_min -12
_diffrn_reflns_limit_l_max 14
_diffrn_reflns_limit_l_min -14
_diffrn_reflns_number 6655
_diffrn_reflns_theta_full 25.50
_diffrn_reflns_theta_max 25.50
_diffrn_reflns_theta_min 2.56
_exptl_absorpt_coefficient_mu 1.192
_exptl_absorpt_correction_T_max 0.8248
_exptl_absorpt_correction_T_min 0.7147
_exptl_absorpt_correction_type multi-scan
_exptl_absorpt_process_details sadabs
_exptl_crystal_colour blue
_exptl_crystal_density_diffrn 1.648
_exptl_crystal_density_method 'not measured'
_exptl_crystal_description block
_exptl_crystal_F_000 486
_exptl_crystal_size_max 0.30
_exptl_crystal_size_mid 0.26
_exptl_crystal_size_min 0.17
_refine_diff_density_max 0.303
_refine_diff_density_min -0.353
_refine_diff_density_rms 0.051
_refine_ls_extinction_method none
_refine_ls_goodness_of_fit_ref 1.077
_refine_ls_hydrogen_treatment mixed
_refine_ls_matrix_type full
_refine_ls_number_parameters 150
_refine_ls_number_reflns 1754
_refine_ls_number_restraints 3
_refine_ls_restrained_S_all 1.077
_refine_ls_R_factor_all 0.0234
_refine_ls_R_factor_gt 0.0217
_refine_ls_shift/su_max 0.000
_refine_ls_shift/su_mean 0.000
_refine_ls_structure_factor_coef Fsqd
_refine_ls_weighting_details 'calc w=1/[\s^2^(Fo^2^)+(0.0354P)^2^+0.5003P] where P=(Fo^2^+2Fc^2^)/3'
_refine_ls_weighting_scheme calc
_refine_ls_wR_factor_gt 0.0618
_refine_ls_wR_factor_ref 0.0631
_reflns_number_gt 1633
_reflns_number_total 1754
_reflns_threshold_expression >2sigma(I)
_cod_data_source_file c0nj00904k.txt
_cod_data_source_block 6
_cod_depositor_comments
;
The following automatic conversions were performed:
'_symmetry_cell_setting' value 'Monoclinic' changed to 'monoclinic'
according to '/home/saulius/struct/CIF-dictionaries/cif_core.dic'
dictionary named 'cif_core.dic' version 2.4.1 from 2010-06-29.

Automatic conversion script
Id: cif_fix_enum 1555 2011-01-17 13:19:09Z saulius 
;
_cod_original_sg_symbol_H-M P2(1)/c
_cod_database_code 7052620

loop_
_symmetry_equiv_pos_as_xyz
'x, y, z'
'-x, y+1/2, -z+1/2'
'-x, -y, -z'
'x, -y-1/2, z-1/2'

loop_
_atom_site_label
_atom_site_type_symbol
_atom_site_fract_x
_atom_site_fract_y
_atom_site_fract_z
_atom_site_U_iso_or_equiv
_atom_site_adp_type
_atom_site_occupancy
_atom_site_symmetry_multiplicity
_atom_site_calc_flag
_atom_site_refinement_flags
_atom_site_disorder_assembly
_atom_site_disorder_group
Cu1 Cu 0.5000 0.5000 0.5000 0.01652(11) Uani 1 2 d S . .
O1 O 0.60419(17) 0.67742(13) 0.38443(10) 0.0330(3) Uani 1 1 d . . .
O2 O 0.34562(15) 0.57154(10) 0.36392(9) 0.0208(2) Uani 1 1 d . . .
O3 O 0.9674(2) 0.61389(19) 0.39732(13) 0.0533(4) Uani 1 1 d D . .
N1 N 0.23806(18) 0.81306(13) 0.07142(11) 0.0220(3) Uani 1 1 d . . .
H1 H 0.1564 0.8287 0.0137 0.026 Uiso 1 1 calc R . .
N2 N 0.39723(19) 0.87667(12) 0.09760(11) 0.0214(3) Uani 1 1 d . . .
C1 C 0.4493(2) 0.65405(14) 0.33112(13) 0.0197(3) Uani 1 1 d . . .
C2 C 0.3836(2) 0.72637(15) 0.22680(13) 0.0196(3) Uani 1 1 d . . .
C3 C 0.2231(2) 0.72211(14) 0.14691(12) 0.0195(3) Uani 1 1 d . . .
C4 C 0.4844(2) 0.82428(15) 0.19120(13) 0.0215(3) Uani 1 1 d . . .
H4 H 0.5983 0.8495 0.2285 0.026 Uiso 1 1 calc R . .
C5 C 0.0589(2) 0.64195(15) 0.13333(13) 0.0213(3) Uani 1 1 d . . .
C6 C -0.1135(2) 0.69302(17) 0.09926(14) 0.0284(4) Uani 1 1 d . . .
H6 H -0.1267 0.7789 0.0865 0.034 Uiso 1 1 calc R . .
C7 C -0.2659(3) 0.6160(2) 0.08425(16) 0.0357(4) Uani 1 1 d . . .
H7 H -0.3803 0.6503 0.0597 0.043 Uiso 1 1 calc R . .
C8 C -0.2483(3) 0.48864(19) 0.10565(18) 0.0381(5) Uani 1 1 d . . .
H8 H -0.3510 0.4380 0.0978 0.046 Uiso 1 1 calc R . .
C9 C -0.0775(3) 0.43654(18) 0.13886(15) 0.0361(5) Uani 1 1 d . . .
H9 H -0.0655 0.3509 0.1528 0.043 Uiso 1 1 calc R . .
C10 C 0.0759(3) 0.51226(15) 0.15133(15) 0.0280(4) Uani 1 1 d . . .
H10 H 0.1905 0.4767 0.1717 0.034 Uiso 1 1 calc R . .
H1W H 0.8598(17) 0.633(2) 0.385(2) 0.065(9) Uiso 1 1 d D . .
H2W H 0.999(3) 0.578(2) 0.3439(16) 0.067(9) Uiso 1 1 d D . .

loop_
_atom_site_aniso_label
_atom_site_aniso_U_11
_atom_site_aniso_U_22
_atom_site_aniso_U_33
_atom_site_aniso_U_23
_atom_site_aniso_U_13
_atom_site_aniso_U_12
Cu1 0.02208(17) 0.01537(16) 0.01126(16) 0.00044(9) 0.00073(10) 0.00279(9)
O1 0.0270(7) 0.0395(7) 0.0280(7) 0.0076(6) -0.0073(5) -0.0054(6)
O2 0.0242(6) 0.0218(6) 0.0157(5) 0.0038(4) 0.0014(4) 0.0019(4)
O3 0.0292(8) 0.0930(13) 0.0354(8) -0.0249(8) 0.0000(6) -0.0012(8)
N1 0.0241(7) 0.0228(7) 0.0168(6) 0.0043(5) -0.0023(5) -0.0035(5)
N2 0.0252(7) 0.0204(7) 0.0173(7) 0.0014(5) 0.0004(5) -0.0052(6)
C1 0.0231(8) 0.0192(8) 0.0160(7) -0.0005(6) 0.0013(6) 0.0032(6)
C2 0.0220(8) 0.0198(8) 0.0166(7) 0.0008(6) 0.0023(6) 0.0001(6)
C3 0.0227(8) 0.0191(7) 0.0164(7) 0.0013(6) 0.0027(6) 0.0006(6)
C4 0.0237(8) 0.0227(8) 0.0169(7) 0.0005(6) -0.0001(6) -0.0028(6)
C5 0.0246(9) 0.0242(8) 0.0146(7) 0.0015(6) 0.0020(6) -0.0033(7)
C6 0.0282(9) 0.0280(9) 0.0287(9) 0.0012(7) 0.0047(7) 0.0001(7)
C7 0.0239(9) 0.0476(11) 0.0358(10) -0.0042(9) 0.0059(7) -0.0033(8)
C8 0.0363(12) 0.0442(12) 0.0343(11) -0.0032(8) 0.0076(9) -0.0193(9)
C9 0.0521(12) 0.0263(9) 0.0279(9) 0.0025(8) 0.0022(8) -0.0127(9)
C10 0.0330(10) 0.0252(9) 0.0230(9) 0.0035(7) -0.0021(7) -0.0014(7)

loop_
_atom_type_symbol
_atom_type_description
_atom_type_scat_dispersion_real
_atom_type_scat_dispersion_imag
_atom_type_scat_source
C C 0.0033 0.0016 'International Tables Vol C Tables 4.2.6.8 and 6.1.1.4'
H H 0.0000 0.0000 'International Tables Vol C Tables 4.2.6.8 and 6.1.1.4'
N N 0.0061 0.0033 'International Tables Vol C Tables 4.2.6.8 and 6.1.1.4'
O O 0.0106 0.0060 'International Tables Vol C Tables 4.2.6.8 and 6.1.1.4'
Cu Cu 0.3201 1.2651 'International Tables Vol C Tables 4.2.6.8 and 6.1.1.4'

loop_
_geom_angle_atom_site_label_1
_geom_angle_atom_site_label_2
_geom_angle_atom_site_label_3
_geom_angle
_geom_angle_site_symmetry_1
_geom_angle_site_symmetry_3
_geom_angle_publ_flag
O2 Cu1 O2 180.0 . 3_666 ?
O2 Cu1 N2 89.20(5) . 2_645 ?
O2 Cu1 N2 90.80(5) 3_666 2_645 ?
O2 Cu1 N2 90.80(5) . 4_576 ?
O2 Cu1 N2 89.20(5) 3_666 4_576 ?
N2 Cu1 N2 180.00(6) 2_645 4_576 ?
C1 O2 Cu1 103.15(9) . . ?
H1W O3 H2W 112.5(16) . . ?
C3 N1 N2 112.05(13) . . ?
C3 N1 H1 124.0 . . ?
N2 N1 H1 124.0 . . ?
C4 N2 N1 105.40(13) . . ?
C4 N2 Cu1 126.73(11) . 2_655 ?
N1 N2 Cu1 126.88(10) . 2_655 ?
O1 C1 O2 122.24(14) . . ?
O1 C1 C2 118.18(14) . . ?
O2 C1 C2 119.58(14) . . ?
C4 C2 C3 104.61(14) . . ?
C4 C2 C1 122.31(14) . . ?
C3 C2 C1 133.05(14) . . ?
N1 C3 C2 106.30(14) . . ?
N1 C3 C5 120.41(14) . . ?
C2 C3 C5 133.29(14) . . ?
N2 C4 C2 111.64(14) . . ?
N2 C4 H4 124.2 . . ?
C2 C4 H4 124.2 . . ?
C6 C5 C10 119.01(16) . . ?
C6 C5 C3 120.92(15) . . ?
C10 C5 C3 120.04(15) . . ?
C7 C6 C5 120.22(17) . . ?
C7 C6 H6 119.9 . . ?
C5 C6 H6 119.9 . . ?
C8 C7 C6 120.38(19) . . ?
C8 C7 H7 119.8 . . ?
C6 C7 H7 119.8 . . ?
C7 C8 C9 119.94(18) . . ?
C7 C8 H8 120.0 . . ?
C9 C8 H8 120.0 . . ?
C8 C9 C10 120.05(18) . . ?
C8 C9 H9 120.0 . . ?
C10 C9 H9 120.0 . . ?
C9 C10 C5 120.36(18) . . ?
C9 C10 H10 119.8 . . ?
C5 C10 H10 119.8 . . ?

loop_
_geom_bond_atom_site_label_1
_geom_bond_atom_site_label_2
_geom_bond_distance
_geom_bond_site_symmetry_2
_geom_bond_publ_flag
Cu1 O2 1.9915(10) . ?
Cu1 O2 1.9916(10) 3_666 ?
Cu1 N2 2.0152(13) 2_645 ?
Cu1 N2 2.0153(13) 4_576 ?
Cu1 O1 2.5610(14) . ?
O1 C1 1.247(2) . ?
O2 C1 1.284(2) . ?
O3 H1W 0.820(9) . ?
O3 H2W 0.822(9) . ?
N1 C3 1.354(2) . ?
N1 N2 1.3584(19) . ?
N1 H1 0.8600 . ?
N2 C4 1.329(2) . ?
N2 Cu1 2.0153(13) 2_655 ?
C1 C2 1.490(2) . ?
C2 C4 1.402(2) . ?
C2 C3 1.403(2) . ?
C3 C5 1.482(2) . ?
C4 H4 0.9300 . ?
C5 C6 1.393(2) . ?
C5 C10 1.401(2) . ?
C6 C7 1.391(3) . ?
C6 H6 0.9300 . ?
C7 C8 1.384(3) . ?
C7 H7 0.9300 . ?
C8 C9 1.387(3) . ?
C8 H8 0.9300 . ?
C9 C10 1.390(3) . ?
C9 H9 0.9300 . ?
C10 H10 0.9300 . ?

loop_
_geom_hbond_atom_site_label_D
_geom_hbond_atom_site_label_H
_geom_hbond_atom_site_label_A
_geom_hbond_distance_DH
_geom_hbond_distance_HA
_geom_hbond_distance_DA
_geom_hbond_angle_DHA
_geom_hbond_site_symmetry_A
O3 H2W O2 0.822(9) 2.57(2) 2.969(2) 111.5(19) 1_655
O3 H1W O1 0.820(9) 1.970(10) 2.781(2) 170(2) .
N1 H1 O3 0.86 1.91 2.765(2) 171.2 4_475

loop_
_geom_torsion_atom_site_label_1
_geom_torsion_atom_site_label_2
_geom_torsion_atom_site_label_3
_geom_torsion_atom_site_label_4
_geom_torsion
_geom_torsion_site_symmetry_1
_geom_torsion_site_symmetry_2
_geom_torsion_site_symmetry_3
_geom_torsion_site_symmetry_4
_geom_torsion_publ_flag
O2 Cu1 O2 C1 62(17) 3_666 . . . ?
N2 Cu1 O2 C1 -87.01(10) 2_645 . . . ?
N2 Cu1 O2 C1 92.99(10) 4_576 . . . ?
C3 N1 N2 C4 0.26(18) . . . . ?
C3 N1 N2 Cu1 169.43(11) . . . 2_655 ?
Cu1 O2 C1 O1 -3.07(18) . . . . ?
Cu1 O2 C1 C2 177.76(11) . . . . ?
O1 C1 C2 C4 -4.3(2) . . . . ?
O2 C1 C2 C4 174.95(14) . . . . ?
O1 C1 C2 C3 178.01(17) . . . . ?
O2 C1 C2 C3 -2.8(3) . . . . ?
N2 N1 C3 C2 -0.47(18) . . . . ?
N2 N1 C3 C5 179.97(13) . . . . ?
C4 C2 C3 N1 0.47(17) . . . . ?
C1 C2 C3 N1 178.50(16) . . . . ?
C4 C2 C3 C5 179.95(17) . . . . ?
C1 C2 C3 C5 -2.0(3) . . . . ?
N1 N2 C4 C2 0.06(18) . . . . ?
Cu1 N2 C4 C2 -169.13(11) 2_655 . . . ?
C3 C2 C4 N2 -0.34(18) . . . . ?
C1 C2 C4 N2 -178.63(14) . . . . ?
N1 C3 C5 C6 -41.4(2) . . . . ?
C2 C3 C5 C6 139.20(18) . . . . ?
N1 C3 C5 C10 136.56(17) . . . . ?
C2 C3 C5 C10 -42.8(3) . . . . ?
C10 C5 C6 C7 0.4(3) . . . . ?
C3 C5 C6 C7 178.42(15) . . . . ?
C5 C6 C7 C8 1.6(3) . . . . ?
C6 C7 C8 C9 -2.0(3) . . . . ?
C7 C8 C9 C10 0.4(3) . . . . ?
C8 C9 C10 C5 1.7(3) . . . . ?
C6 C5 C10 C9 -2.1(3) . . . . ?
C3 C5 C10 C9 179.93(16) . . . . ?
